data_2241821
loop_
_publ_author_name
'Sukhonosova, Elena V.'
'Sokov, Sergey A.'
'Ostapenko, Gennady I.'
'Bunev, Alexander S.'
'Dorovatovskii, Pavel V.'
'Zubavichus, Yan V.'
'Khrustalev, Victor N.'

_publ_section_title
;
 Crystal structures of ethyl
 {2-[4-(4-isopropylphenyl)thiazol-2-yl]phenyl}carbamate and ethyl
 {2-[4-(3-nitrophenyl)thiazol-2-yl]phenyl}carbamate
;
_journal_coeditor_code HB7607
_journal_issue 9
_journal_name_full 'Acta Crystallographica Section E'
_journal_page_first 1321
_journal_page_last 1325
_journal_paper_doi 10.1107/S2056989016013104
_journal_volume 72
_journal_year 2016
_chemical_formula_iupac 'C18 H15 N3 O4 S'
_chemical_formula_moiety 'C18 H15 N3 O4 S'
_chemical_formula_sum 'C18 H15 N3 O4 S'
_chemical_formula_weight 369.39
_chemical_name_systematic
;
Ethyl {2-[4-(3-nitrophenyl)thiazol-2-yl]phenyl}carbamate
;
_space_group_crystal_system orthorhombic
_space_group_IT_number 29
_space_group_name_Hall 'P 2c -2ac'
_space_group_name_H-M_alt 'P c a 21'
_symmetry_space_group_name_Hall 'P 2c -2ac'
_symmetry_space_group_name_H-M 'P c a 21'
_atom_sites_solution_hydrogens mixed
_atom_sites_solution_primary difmap
_atom_sites_solution_secondary difmap
_audit_creation_method SHELXL-2014/6
_cell_angle_alpha 90
_cell_angle_beta 90
_cell_angle_gamma 90
_cell_formula_units_Z 4
_cell_length_a 23.840(5)
_cell_length_b 9.7401(19)
_cell_length_c 7.1403(14)
_cell_measurement_reflns_used 600
_cell_measurement_temperature 100(2)
_cell_measurement_theta_max 37.0
_cell_measurement_theta_min 3.7
_cell_volume 1658.0(6)
_computing_cell_refinement
;
<i>iMosflm</i> (Battye <i>et al.</i>, 2011)
;
_computing_data_collection
;
<i>Automar</i> (MarXperts, 2015)
;
_computing_data_reduction
;
<i>iMosflm</i> (Battye <i>et al.</i>, 2011)
;
_computing_molecular_graphics
;
SHELXTL (Sheldrick, 2008)
;
_computing_publication_material
;
SHELXTL (Sheldrick, 2008)
;
_computing_structure_refinement
;
SHELXL2014 (Sheldrick, 2015)
;
_computing_structure_solution
;
SHELXS97 (Sheldrick, 2008)
;
_diffrn_ambient_temperature 100(2)
_diffrn_measured_fraction_theta_full 0.987
_diffrn_measured_fraction_theta_max 0.965
_diffrn_measurement_device_type 'MAR CCD'
_diffrn_measurement_method 'phi scan'
_diffrn_radiation_type synchrotron
_diffrn_radiation_wavelength 0.96990
_diffrn_reflns_av_R_equivalents 0.0725
_diffrn_reflns_limit_h_max 29
_diffrn_reflns_limit_h_min -29
_diffrn_reflns_limit_k_max 12
_diffrn_reflns_limit_k_min -12
_diffrn_reflns_limit_l_max 8
_diffrn_reflns_limit_l_min -9
_diffrn_reflns_number 13537
_diffrn_reflns_theta_full 35.587
_diffrn_reflns_theta_max 38.472
_diffrn_reflns_theta_min 3.686
_exptl_absorpt_coefficient_mu 0.519
_exptl_absorpt_correction_T_max 0.980
_exptl_absorpt_correction_T_min 0.890
_exptl_absorpt_correction_type multi-scan
_exptl_absorpt_process_details
;
(SCALA; Evans, 2006)
;
_exptl_crystal_colour colourless
_exptl_crystal_density_diffrn 1.480
_exptl_crystal_description needle
_exptl_crystal_F_000 768
_exptl_crystal_size_max 0.20
_exptl_crystal_size_mid 0.05
_exptl_crystal_size_min 0.03
_refine_diff_density_max 0.250
_refine_diff_density_min -0.330
_refine_ls_abs_structure_details
;
Flack <i>x</i> determined using 1290 quotients
[(<i>I</i>^+^)-(<i>I</i>^-^)]/[(<i>I</i>^+^)+(<i>I</i>^-^)]
(Parsons <i>et al.</i>, 2013)
;
_refine_ls_abs_structure_Flack 0.39(2)
_refine_ls_extinction_coef 0.010(2)
_refine_ls_extinction_expression Fc^*^=kFc[1+0.001xFc^2^\l^3^/sin(2\q)]^-1/4^
_refine_ls_extinction_method
;
SHELXL2014 (Sheldrick, 2015)
;
_refine_ls_goodness_of_fit_ref 1.050
_refine_ls_hydrogen_treatment mixed
_refine_ls_matrix_type full
_refine_ls_number_parameters 240
_refine_ls_number_reflns 3464
_refine_ls_number_restraints 1
_refine_ls_restrained_S_all 1.050
_refine_ls_R_factor_all 0.0446
_refine_ls_R_factor_gt 0.0372
_refine_ls_shift/su_max 0.000
_refine_ls_shift/su_mean 0.000
_refine_ls_structure_factor_coef Fsqd
_refine_ls_weighting_details 'w=1/[\s^2^(Fo^2^)+(0.0408P)^2^] where P=(Fo^2^+2Fc^2^)/3'
_refine_ls_weighting_scheme calc
_refine_ls_wR_factor_gt 0.0855
_refine_ls_wR_factor_ref 0.0901
_reflns_number_gt 3127
_reflns_number_total 3464
_reflns_threshold_expression 'I > 2\s(I)'
_cod_data_source_file hb7607sup1.cif
_cod_data_source_block II
_cod_database_code 2241821
_shelx_space_group_comment
;
The symmetry employed for this shelxl refinement is uniquely defined
by the following loop, which should always be used as a source of
symmetry information in preference to the above space-group names.
They are only intended as comments.
;
_shelx_estimated_absorpt_t_min 0.896
_shelx_estimated_absorpt_t_max 0.983
_shelxl_version_number 2014/6

loop_
_space_group_symop_operation_xyz
'x, y, z'
'-x, -y, z+1/2'
'x+1/2, -y, z'
'-x+1/2, y, z+1/2'

loop_
_atom_site_type_symbol
_atom_site_label
_atom_site_fract_x
_atom_site_fract_y
_atom_site_fract_z
_atom_site_U_iso_or_equiv
_atom_site_adp_type
_atom_site_calc_flag
_atom_site_occupancy
S S1 0.82320(2) 0.08743(5) 0.40138(11) 0.01687(18) Uani d 1
O O1 0.78056(7) 0.74689(17) 0.7251(3) 0.0221(5) Uani d 1
O O2 0.69969(7) 0.63003(18) 0.6617(3) 0.0183(4) Uani d 1
O O3 0.47989(8) -0.0296(2) 0.3607(4) 0.0367(6) Uani d 1
O O4 0.55366(8) -0.14517(18) 0.2763(3) 0.0279(5) Uani d 1
C C2 0.80673(11) 0.2564(2) 0.4636(4) 0.0148(5) Uani d 1
N N3 0.75204(10) 0.27926(18) 0.4676(3) 0.0155(5) Uani d 1
C C4 0.72122(10) 0.1639(2) 0.4202(4) 0.0152(5) Uani d 1
C C5 0.75302(11) 0.0509(2) 0.3800(4) 0.0172(5) Uani d 1
H H5 0.7383 -0.0360 0.3449 0.021 Uiso calc 1
C C6 0.85019(10) 0.3582(2) 0.5131(4) 0.0160(5) Uani d 1
C C7 0.83664(11) 0.4896(2) 0.5898(4) 0.0148(6) Uani d 1
N N7 0.77977(9) 0.5244(2) 0.6077(3) 0.0163(5) Uani d 1
H H7 0.7579(13) 0.467(3) 0.575(5) 0.020 Uiso d 1
C C8 0.88015(12) 0.5776(2) 0.6456(4) 0.0180(6) Uani d 1
H H8 0.8715 0.6643 0.6992 0.022 Uiso calc 1
C C9 0.93587(11) 0.5388(3) 0.6230(4) 0.0192(6) Uani d 1
H H9 0.9649 0.5992 0.6622 0.023 Uiso calc 1
C C10 0.94981(12) 0.4124(2) 0.5438(4) 0.0196(6) Uani d 1
H H10 0.9880 0.3873 0.5269 0.024 Uiso calc 1
C C11 0.90696(11) 0.3236(2) 0.4899(4) 0.0179(6) Uani d 1
H H11 0.9164 0.2375 0.4360 0.021 Uiso calc 1
C C12 0.75647(11) 0.6442(2) 0.6700(4) 0.0155(5) Uani d 1
C C13 0.66740(11) 0.7511(3) 0.7127(4) 0.0202(6) Uani d 1
H H13A 0.6795 0.8311 0.6371 0.024 Uiso calc 1
H H13B 0.6729 0.7731 0.8468 0.024 Uiso calc 1
C C14 0.60652(11) 0.7183(3) 0.6745(4) 0.0240(6) Uani d 1
H H14A 0.6015 0.6987 0.5409 0.036 Uiso calc 1
H H14B 0.5832 0.7971 0.7096 0.036 Uiso calc 1
H H14C 0.5953 0.6380 0.7482 0.036 Uiso calc 1
C C15 0.65919(10) 0.1740(2) 0.4257(4) 0.0157(5) Uani d 1
C C16 0.62493(11) 0.0627(2) 0.3740(4) 0.0168(6) Uani d 1
H H16 0.6410 -0.0208 0.3311 0.020 Uiso calc 1
C C17 0.56702(10) 0.0777(2) 0.3873(4) 0.0173(6) Uani d 1
N N17 0.53118(10) -0.0404(2) 0.3375(4) 0.0216(5) Uani d 1
C C18 0.54099(11) 0.1977(3) 0.4468(4) 0.0198(6) Uani d 1
H H18 0.5013 0.2042 0.4547 0.024 Uiso calc 1
C C19 0.57550(11) 0.3088(2) 0.4949(4) 0.0188(6) Uani d 1
H H19 0.5591 0.3927 0.5351 0.023 Uiso calc 1
C C20 0.63338(11) 0.2970(2) 0.4843(4) 0.0179(6) Uani d 1
H H20 0.6561 0.3734 0.5173 0.021 Uiso calc 1

loop_
_atom_site_aniso_label
_atom_site_aniso_U_11
_atom_site_aniso_U_22
_atom_site_aniso_U_33
_atom_site_aniso_U_12
_atom_site_aniso_U_13
_atom_site_aniso_U_23
S1 0.0182(3) 0.0103(3) 0.0221(4) 0.0010(2) -0.0001(3) -0.0034(3)
O1 0.0226(10) 0.0118(9) 0.0320(13) -0.0024(7) -0.0008(8) -0.0069(8)
O2 0.0139(10) 0.0151(9) 0.0260(11) 0.0009(7) 0.0029(8) -0.0035(8)
O3 0.0206(11) 0.0298(11) 0.0596(19) -0.0090(8) 0.0045(11) -0.0107(11)
O4 0.0282(11) 0.0123(9) 0.0432(14) 0.0024(8) -0.0086(10) -0.0063(9)
C2 0.0186(13) 0.0127(11) 0.0131(14) 0.0002(10) -0.0006(9) 0.0000(10)
N3 0.0187(11) 0.0117(9) 0.0160(13) -0.0007(8) 0.0000(9) -0.0010(8)
C4 0.0213(12) 0.0104(11) 0.0138(14) -0.0023(9) -0.0019(11) 0.0003(10)
C5 0.0206(12) 0.0128(10) 0.0181(15) -0.0025(10) -0.0009(12) -0.0018(11)
C6 0.0199(14) 0.0119(12) 0.0161(15) 0.0011(10) -0.0007(11) 0.0014(10)
C7 0.0152(12) 0.0128(12) 0.0165(16) 0.0012(9) 0.0014(10) 0.0017(10)
N7 0.0148(11) 0.0094(10) 0.0248(14) -0.0014(8) 0.0019(9) -0.0050(9)
C8 0.0219(14) 0.0105(12) 0.0215(16) -0.0008(9) -0.0019(11) -0.0002(11)
C9 0.0185(13) 0.0152(12) 0.0240(16) -0.0027(10) -0.0013(11) 0.0032(11)
C10 0.0182(14) 0.0176(14) 0.0231(16) 0.0003(9) 0.0001(11) 0.0009(11)
C11 0.0210(13) 0.0133(12) 0.0194(15) 0.0027(9) 0.0010(11) -0.0001(10)
C12 0.0184(13) 0.0104(11) 0.0177(14) 0.0003(10) 0.0004(11) 0.0026(10)
C13 0.0188(13) 0.0136(13) 0.0282(17) 0.0063(10) 0.0021(12) -0.0010(12)
C14 0.0187(13) 0.0273(15) 0.0259(18) 0.0029(11) 0.0015(11) -0.0001(12)
C15 0.0207(13) 0.0110(11) 0.0153(14) -0.0008(9) -0.0010(11) 0.0029(10)
C16 0.0212(13) 0.0121(11) 0.0170(16) 0.0004(9) -0.0013(11) 0.0008(10)
C17 0.0200(12) 0.0120(11) 0.0200(16) -0.0050(9) -0.0009(13) 0.0011(11)
N17 0.0222(12) 0.0145(10) 0.0282(15) -0.0028(9) -0.0037(10) 0.0005(10)
C18 0.0199(13) 0.0179(13) 0.0215(17) -0.0013(10) -0.0011(11) 0.0010(11)
C19 0.0208(13) 0.0115(12) 0.0243(15) 0.0006(10) 0.0012(11) -0.0019(11)
C20 0.0211(13) 0.0133(12) 0.0192(14) -0.0010(10) -0.0006(11) -0.0009(10)

loop_
_atom_type_symbol
_atom_type_description
_atom_type_scat_dispersion_real
_atom_type_scat_dispersion_imag
_atom_type_scat_source
C C 0.0070 0.0030 'International Tables Vol C Tables 4.2.6.8 and 6.1.1.4'
H H 0.0000 0.0000 'International Tables Vol C Tables 4.2.6.8 and 6.1.1.4'
N N 0.0130 0.0070 'International Tables Vol C Tables 4.2.6.8 and 6.1.1.4'
O O 0.0210 0.0120 'International Tables Vol C Tables 4.2.6.8 and 6.1.1.4'
S S 0.1970 0.2290 'International Tables Vol C Tables 4.2.6.8 and 6.1.1.4'

loop_
_geom_angle_atom_site_label_1
_geom_angle_atom_site_label_2
_geom_angle_atom_site_label_3
_geom_angle
C5 S1 C2 89.94(12)
C12 O2 C13 115.65(18)
N3 C2 C6 125.0(2)
N3 C2 S1 112.64(17)
C6 C2 S1 122.34(19)
C2 N3 C4 112.41(19)
C5 C4 N3 114.2(2)
C5 C4 C15 127.8(2)
N3 C4 C15 118.0(2)
C4 C5 S1 110.78(18)
C4 C5 H5 124.6
S1 C5 H5 124.6
C11 C6 C7 118.6(2)
C11 C6 C2 119.1(2)
C7 C6 C2 122.3(2)
N7 C7 C8 122.7(2)
N7 C7 C6 118.0(2)
C8 C7 C6 119.3(2)
C12 N7 C7 128.9(2)
C12 N7 H7 116(2)
C7 N7 H7 116(2)
C9 C8 C7 120.5(2)
C9 C8 H8 119.8
C7 C8 H8 119.8
C8 C9 C10 121.0(2)
C8 C9 H9 119.5
C10 C9 H9 119.5
C11 C10 C9 119.0(2)
C11 C10 H10 120.5
C9 C10 H10 120.5
C10 C11 C6 121.7(2)
C10 C11 H11 119.2
C6 C11 H11 119.2
O1 C12 O2 124.5(2)
O1 C12 N7 127.9(2)
O2 C12 N7 107.6(2)
O2 C13 C14 107.0(2)
O2 C13 H13A 110.3
C14 C13 H13A 110.3
O2 C13 H13B 110.3
C14 C13 H13B 110.3
H13A C13 H13B 108.6
C13 C14 H14A 109.5
C13 C14 H14B 109.5
H14A C14 H14B 109.5
C13 C14 H14C 109.5
H14A C14 H14C 109.5
H14B C14 H14C 109.5
C16 C15 C20 118.6(2)
C16 C15 C4 121.4(2)
C20 C15 C4 120.0(2)
C17 C16 C15 118.5(2)
C17 C16 H16 120.7
C15 C16 H16 120.7
C18 C17 C16 123.5(2)
C18 C17 N17 118.1(2)
C16 C17 N17 118.4(2)
O4 N17 O3 123.2(2)
O4 N17 C17 118.6(2)
O3 N17 C17 118.2(2)
C17 C18 C19 117.5(2)
C17 C18 H18 121.3
C19 C18 H18 121.3
C20 C19 C18 120.5(2)
C20 C19 H19 119.8
C18 C19 H19 119.8
C19 C20 C15 121.4(2)
C19 C20 H20 119.3
C15 C20 H20 119.3

loop_
_geom_bond_atom_site_label_1
_geom_bond_atom_site_label_2
_geom_bond_distance
S1 C5 1.717(3)
S1 C2 1.750(2)
O1 C12 1.218(3)
O2 C12 1.362(3)
O2 C13 1.455(3)
O3 N17 1.239(3)
O4 N17 1.233(3)
C2 N3 1.323(3)
C2 C6 1.477(3)
N3 C4 1.385(3)
C4 C5 1.367(3)
C4 C15 1.482(3)
C5 H5 0.9500
C6 C11 1.405(3)
C6 C7 1.429(3)
C7 N7 1.404(3)
C7 C8 1.403(4)
N7 C12 1.367(3)
N7 H7 0.80(3)
C8 C9 1.391(4)
C8 H8 0.9500
C9 C10 1.395(4)
C9 H9 0.9500
C10 C11 1.393(4)
C10 H10 0.9500
C11 H11 0.9500
C13 C14 1.511(4)
C13 H13A 0.9900
C13 H13B 0.9900
C14 H14A 0.9800
C14 H14B 0.9800
C14 H14C 0.9800
C15 C16 1.406(3)
C15 C20 1.411(3)
C16 C17 1.391(3)
C16 H16 0.9500
C17 C18 1.390(3)
C17 N17 1.477(3)
C18 C19 1.402(4)
C18 H18 0.9500
C19 C20 1.387(4)
C19 H19 0.9500
C20 H20 0.9500

loop_
_geom_hbond_atom_site_label_D
_geom_hbond_atom_site_label_H
_geom_hbond_atom_site_label_A
_geom_hbond_site_symmetry_A
_geom_hbond_distance_DH
_geom_hbond_distance_HA
_geom_hbond_distance_DA
_geom_hbond_angle_DHA
C5 H5 O1 4_644 0.95 2.32 3.260(3) 168
N7 H7 N3 . 0.80(3) 1.98(3) 2.672(3) 144(3)
C8 H8 O1 . 0.95 2.32 2.946(3) 123

loop_
_geom_torsion_atom_site_label_1
_geom_torsion_atom_site_label_2
_geom_torsion_atom_site_label_3
_geom_torsion_atom_site_label_4
_geom_torsion
C5 S1 C2 N3 0.4(2)
C5 S1 C2 C6 178.0(2)
C6 C2 N3 C4 -178.0(2)
S1 C2 N3 C4 -0.4(3)
C2 N3 C4 C5 0.2(3)
C2 N3 C4 C15 177.9(2)
N3 C4 C5 S1 0.1(3)
C15 C4 C5 S1 -177.3(2)
C2 S1 C5 C4 -0.3(2)
N3 C2 C6 C11 -175.5(2)
S1 C2 C6 C11 7.2(4)
N3 C2 C6 C7 6.7(4)
S1 C2 C6 C7 -170.7(2)
C11 C6 C7 N7 178.4(2)
C2 C6 C7 N7 -3.7(4)
C11 C6 C7 C8 -2.3(4)
C2 C6 C7 C8 175.6(2)
C8 C7 N7 C12 3.2(5)
C6 C7 N7 C12 -177.5(3)
N7 C7 C8 C9 -179.3(3)
C6 C7 C8 C9 1.3(4)
C7 C8 C9 C10 0.4(4)
C8 C9 C10 C11 -1.1(4)
C9 C10 C11 C6 0.1(4)
C7 C6 C11 C10 1.6(4)
C2 C6 C11 C10 -176.4(3)
C13 O2 C12 O1 3.8(4)
C13 O2 C12 N7 -176.5(2)
C7 N7 C12 O1 -0.6(5)
C7 N7 C12 O2 179.8(2)
C12 O2 C13 C14 174.2(2)
C5 C4 C15 C16 -4.7(5)
N3 C4 C15 C16 178.0(3)
C5 C4 C15 C20 175.1(3)
N3 C4 C15 C20 -2.2(4)
C20 C15 C16 C17 -1.5(4)
C4 C15 C16 C17 178.3(3)
C15 C16 C17 C18 0.8(4)
C15 C16 C17 N17 -178.5(3)
C18 C17 N17 O4 176.7(3)
C16 C17 N17 O4 -3.9(4)
C18 C17 N17 O3 -3.9(4)
C16 C17 N17 O3 175.5(3)
C16 C17 C18 C19 0.3(4)
N17 C17 C18 C19 179.6(2)
C17 C18 C19 C20 -0.6(4)
C18 C19 C20 C15 -0.1(4)
C16 C15 C20 C19 1.2(4)
C4 C15 C20 C19 -178.6(2)

_cod_database_fobs_code 2241821
